data_7233883
loop_
_publ_author_name
'Shuo-Hsien Cheng'
'Wen-Yi Hung'
'Ming-Hung Cheng'
'Hsiao-Fan Chen'
'Atul Chaskar'
'Gene-Hsiang Lee'
'Shu-Hua Chou'
'Ken-Tsung Wong'

_publ_section_title
;
 Highly twisted biphenyl-linked carbazole-benzimidazole hybrid bipolar
 host materials for efficient PhOLEDs
;
_journal_name_full 'Journal of Materials Chemistry C'
_journal_page_first 8554
_journal_page_last 8563
_journal_paper_doi 10.1039/C4TC01463D
_journal_volume 2
_journal_year 2014
_chemical_formula_sum 'C49 H33 N3'
_chemical_formula_weight 663.78
_space_group_IT_number 2
_space_group_name_Hall '-P 1'
_space_group_name_H-M_alt 'P -1'
_symmetry_cell_setting triclinic
_symmetry_space_group_name_H-M 'P -1'
_atom_sites_solution_hydrogens geom
_atom_sites_solution_primary direct
_atom_sites_solution_secondary difmap
_cell_angle_alpha 86.6414(10)
_cell_angle_beta 72.8960(9)
_cell_angle_gamma 66.2337(9)
_cell_formula_units_Z 2
_cell_length_a 11.8108(2)
_cell_length_b 11.8531(2)
_cell_length_c 14.4264(2)
_cell_measurement_reflns_used 22321
_cell_measurement_temperature 150(2)
_cell_measurement_theta_max 27.50
_cell_measurement_theta_min 1.48
_cell_volume 1762.45(5)
_computing_cell_refinement DENZO-SMN
_computing_data_collection 'NONIUS COLLECT'
_computing_data_reduction DENZO-SMN
_computing_molecular_graphics 'Bruker SHELXTL'
_computing_publication_material 'Bruker SHELXTL'
_computing_structure_refinement 'SHELXL-97 (Sheldrick, 2008)'
_computing_structure_solution 'SHELXS-97 (Sheldrick, 2008)'
_diffrn_ambient_temperature 150(2)
_diffrn_measured_fraction_theta_full 0.993
_diffrn_measured_fraction_theta_max 0.993
_diffrn_measurement_device_type 'NONIUS KappaCCD'
_diffrn_measurement_method '\w scans'
_diffrn_radiation_monochromator graphite
_diffrn_radiation_source 'fine-focus sealed tube'
_diffrn_radiation_type MoK\a
_diffrn_radiation_wavelength 0.71073
_diffrn_reflns_av_R_equivalents 0.0362
_diffrn_reflns_av_sigmaI/netI 0.0529
_diffrn_reflns_limit_h_max 15
_diffrn_reflns_limit_h_min -15
_diffrn_reflns_limit_k_max 15
_diffrn_reflns_limit_k_min -15
_diffrn_reflns_limit_l_max 18
_diffrn_reflns_limit_l_min -18
_diffrn_reflns_number 22321
_diffrn_reflns_theta_full 27.50
_diffrn_reflns_theta_max 27.50
_diffrn_reflns_theta_min 1.48
_exptl_absorpt_coefficient_mu 0.073
_exptl_absorpt_correction_T_max 0.992
_exptl_absorpt_correction_T_min 0.976
_exptl_absorpt_correction_type multi-scan
_exptl_absorpt_process_details 'SORTAV (Blessing, 1995)'
_exptl_crystal_colour colorless
_exptl_crystal_density_diffrn 1.251
_exptl_crystal_density_method 'not measured'
_exptl_crystal_description block
_exptl_crystal_F_000 696
_exptl_crystal_size_max 0.38
_exptl_crystal_size_mid 0.32
_exptl_crystal_size_min 0.15
_refine_diff_density_max 0.347
_refine_diff_density_min -0.253
_refine_diff_density_rms 0.050
_refine_ls_extinction_method none
_refine_ls_goodness_of_fit_ref 1.026
_refine_ls_hydrogen_treatment mixed
_refine_ls_matrix_type full
_refine_ls_number_parameters 469
_refine_ls_number_reflns 8049
_refine_ls_number_restraints 1
_refine_ls_restrained_S_all 1.027
_refine_ls_R_factor_all 0.0822
_refine_ls_R_factor_gt 0.0468
_refine_ls_shift/su_max 0.001
_refine_ls_shift/su_mean 0.000
_refine_ls_structure_factor_coef Fsqd
_refine_ls_weighting_details 'calc w=1/[\s^2^(Fo^2^)+(0.0740P)^2^+0.0000P] where P=(Fo^2^+2Fc^2^)/3'
_refine_ls_weighting_scheme calc
_refine_ls_wR_factor_gt 0.1139
_refine_ls_wR_factor_ref 0.1302
_reflns_number_gt 5371
_reflns_number_total 8049
_reflns_threshold_expression >2sigma(I)
_cod_data_source_file 1000001.cif
_cod_data_source_block PCOD1000001
_cod_depositor_comments
;
The following automatic conversions were performed:

data item '_symmetry_cell_setting' value 'Triclinic' was changed to
'triclinic' in accordance with the built-in table derived from the
CIF Core dictionary named 'cif_core.dic' version 2.4.5 last updated
on 2014-11-21.

Automatic conversion script
Id: cif_fix_values 6909 2019-04-08 15:41:33Z antanas 
;
_cod_original_sg_symbol_H-M P-1
_cod_database_code 7233883

loop_
_symmetry_equiv_pos_as_xyz
'x, y, z'
'-x, -y, -z'

loop_
_atom_site_label
_atom_site_type_symbol
_atom_site_fract_x
_atom_site_fract_y
_atom_site_fract_z
_atom_site_U_iso_or_equiv
_atom_site_adp_type
_atom_site_occupancy
_atom_site_symmetry_multiplicity
_atom_site_calc_flag
_atom_site_refinement_flags
_atom_site_disorder_assembly
_atom_site_disorder_group
N1 N 0.11880(12) 0.26291(10) 0.48938(8) 0.0320(3) Uani 1 1 d . . .
N2 N 0.38345(12) -0.02901(11) 0.90607(8) 0.0341(3) Uani 1 1 d . . .
N3 N 0.24512(14) -0.07228(12) 1.03259(9) 0.0430(3) Uani 1 1 d . . .
C1 C 0.04690(14) 0.22514(12) 0.57005(10) 0.0306(3) Uani 1 1 d . . .
C2 C -0.04276(14) 0.17542(14) 0.57555(11) 0.0368(4) Uani 1 1 d . . .
H2 H -0.0648 0.1640 0.5196 0.044 Uiso 1 1 calc R . .
C3 C -0.09898(14) 0.14306(14) 0.66551(11) 0.0398(4) Uani 1 1 d . . .
H3 H -0.1610 0.1091 0.6711 0.048 Uiso 1 1 calc R . .
C4 C -0.06707(14) 0.15893(13) 0.74858(10) 0.0373(4) Uani 1 1 d . . .
H4 H -0.1071 0.1355 0.8093 0.045 Uiso 1 1 calc R . .
C5 C 0.02223(14) 0.20843(13) 0.74258(10) 0.0328(3) Uani 1 1 d . . .
H5 H 0.0437 0.2195 0.7989 0.039 Uiso 1 1 calc R . .
C6 C 0.08084(13) 0.24218(12) 0.65277(9) 0.0295(3) Uani 1 1 d . . .
C7 C 0.17778(13) 0.29225(12) 0.62032(9) 0.0273(3) Uani 1 1 d . . .
C8 C 0.19955(13) 0.30308(12) 0.51921(9) 0.0293(3) Uani 1 1 d . . .
C9 C 0.29230(14) 0.34324(12) 0.46404(10) 0.0322(3) Uani 1 1 d . . .
H9 H 0.3074 0.3484 0.3958 0.039 Uiso 1 1 calc R . .
C10 C 0.36196(14) 0.37548(12) 0.51160(10) 0.0308(3) Uani 1 1 d . . .
H10 H 0.4270 0.4017 0.4748 0.037 Uiso 1 1 calc R . .
C11 C 0.33949(13) 0.37062(12) 0.61322(9) 0.0283(3) Uani 1 1 d . . .
C12 C 0.24783(13) 0.32798(12) 0.66665(9) 0.0290(3) Uani 1 1 d . . .
H12 H 0.2327 0.3231 0.7349 0.035 Uiso 1 1 calc R . .
C13 C 0.41100(14) 0.41465(12) 0.66161(9) 0.0281(3) Uani 1 1 d . . .
C14 C 0.34176(15) 0.50799(12) 0.73660(10) 0.0352(3) Uani 1 1 d . . .
H14 H 0.2500 0.5382 0.7590 0.042 Uiso 1 1 calc R . .
C15 C 0.40456(17) 0.55708(13) 0.77875(10) 0.0394(4) Uani 1 1 d . . .
H15 H 0.3557 0.6204 0.8297 0.047 Uiso 1 1 calc R . .
C16 C 0.53791(16) 0.51448(13) 0.74714(10) 0.0379(4) Uani 1 1 d . . .
H16 H 0.5809 0.5491 0.7754 0.045 Uiso 1 1 calc R . .
C17 C 0.60843(15) 0.42084(13) 0.67390(10) 0.0335(3) Uani 1 1 d . . .
H17 H 0.7002 0.3911 0.6525 0.040 Uiso 1 1 calc R . .
C18 C 0.54691(14) 0.36946(12) 0.63111(9) 0.0284(3) Uani 1 1 d . . .
C19 C 0.62682(13) 0.26748(12) 0.55248(9) 0.0274(3) Uani 1 1 d . . .
C20 C 0.70100(14) 0.29311(13) 0.46623(10) 0.0325(3) Uani 1 1 d . . .
H20 H 0.7032 0.3725 0.4604 0.039 Uiso 1 1 calc R . .
C21 C 0.77183(14) 0.20500(13) 0.38858(10) 0.0349(3) Uani 1 1 d . . .
H21 H 0.8213 0.2242 0.3300 0.042 Uiso 1 1 calc R . .
C22 C 0.76976(14) 0.08932(13) 0.39718(10) 0.0342(3) Uani 1 1 d . . .
H22 H 0.8173 0.0288 0.3441 0.041 Uiso 1 1 calc R . .
C23 C 0.69864(14) 0.06133(13) 0.48275(10) 0.0312(3) Uani 1 1 d . . .
H23 H 0.6987 -0.0190 0.4880 0.037 Uiso 1 1 calc R . .
C24 C 0.62622(13) 0.14907(12) 0.56208(9) 0.0268(3) Uani 1 1 d . . .
C25 C 0.55572(13) 0.11042(11) 0.65321(9) 0.0271(3) Uani 1 1 d . . .
C26 C 0.56251(14) 0.13684(12) 0.74417(9) 0.0302(3) Uani 1 1 d . . .
H26 H 0.6078 0.1856 0.7491 0.036 Uiso 1 1 calc R . .
C27 C 0.50396(14) 0.09274(13) 0.82703(10) 0.0328(3) Uani 1 1 d . . .
H27 H 0.5106 0.1099 0.8883 0.039 Uiso 1 1 calc R . .
C28 C 0.43606(14) 0.02404(13) 0.82075(9) 0.0309(3) Uani 1 1 d . . .
C29 C 0.42613(15) -0.00220(13) 0.73219(10) 0.0351(3) Uani 1 1 d . . .
H29 H 0.3788 -0.0493 0.7282 0.042 Uiso 1 1 calc R . .
C30 C 0.48597(14) 0.04093(12) 0.64956(10) 0.0328(3) Uani 1 1 d . . .
H30 H 0.4794 0.0227 0.5886 0.039 Uiso 1 1 calc R . .
C31 C 0.26065(15) 0.00980(14) 0.97048(10) 0.0350(3) Uani 1 1 d U . .
C32 C 0.15419(15) 0.13241(14) 0.97191(10) 0.0381(4) Uani 1 1 d U . .
C33 C 0.02784(18) 0.14156(17) 1.01198(12) 0.0522(5) Uani 1 1 d . . .
H33 H 0.0130 0.0711 1.0368 0.063 Uiso 1 1 calc R . .
C34 C -0.07692(18) 0.25367(19) 1.01573(13) 0.0599(5) Uani 1 1 d . . .
H34 H -0.1629 0.2590 1.0417 0.072 Uiso 1 1 calc R . .
C35 C -0.05598(19) 0.35578(18) 0.98213(13) 0.0581(5) Uani 1 1 d . . .
H35 H -0.1275 0.4322 0.9848 0.070 Uiso 1 1 calc R . .
C36 C 0.06885(18) 0.34840(16) 0.94419(11) 0.0497(5) Uani 1 1 d . . .
H36 H 0.0829 0.4200 0.9216 0.060 Uiso 1 1 calc R . .
C37 C 0.17327(16) 0.23735(14) 0.93892(10) 0.0417(4) Uani 1 1 d . . .
H37 H 0.2588 0.2329 0.9125 0.050 Uiso 1 1 calc R . .
C38 C 0.45193(15) -0.14787(13) 0.92996(10) 0.0346(4) Uani 1 1 d . . .
C39 C 0.57987(16) -0.22912(14) 0.89055(11) 0.0415(4) Uani 1 1 d . . .
H39 H 0.6368 -0.2102 0.8365 0.050 Uiso 1 1 calc R . .
C40 C 0.61990(17) -0.33904(14) 0.93420(11) 0.0448(4) Uani 1 1 d . . .
H40 H 0.7074 -0.3969 0.9111 0.054 Uiso 1 1 calc R . .
C41 C 0.53334(19) -0.36683(15) 1.01237(12) 0.0487(4) Uani 1 1 d . . .
H41 H 0.5637 -0.4438 1.0404 0.058 Uiso 1 1 calc R . .
C42 C 0.40520(18) -0.28536(14) 1.04979(11) 0.0443(4) Uani 1 1 d . . .
H42 H 0.3470 -0.3053 1.1021 0.053 Uiso 1 1 calc R . .
C43 C 0.36553(16) -0.17354(14) 1.00769(10) 0.0382(4) Uani 1 1 d . . .
C44 C 0.10376(13) 0.27238(13) 0.39418(9) 0.0317(3) Uani 1 1 d . . .
C45 C 0.12943(15) 0.16670(14) 0.34064(11) 0.0383(4) Uani 1 1 d . . .
H45 H 0.1580 0.0882 0.3668 0.046 Uiso 1 1 calc R . .
C46 C 0.11304(16) 0.17656(15) 0.24896(11) 0.0437(4) Uani 1 1 d . . .
H46 H 0.1298 0.1047 0.2122 0.052 Uiso 1 1 calc R . .
C47 C 0.07246(15) 0.29046(16) 0.21086(10) 0.0440(4) Uani 1 1 d . . .
H47 H 0.0609 0.2969 0.1480 0.053 Uiso 1 1 calc R . .
C48 C 0.04859(16) 0.39494(15) 0.26362(11) 0.0468(4) Uani 1 1 d . . .
H48 H 0.0221 0.4730 0.2366 0.056 Uiso 1 1 calc R . .
C49 C 0.06306(15) 0.38639(14) 0.35611(10) 0.0417(4) Uani 1 1 d . . .
H49 H 0.0451 0.4586 0.3930 0.050 Uiso 1 1 calc R . .

loop_
_atom_site_aniso_label
_atom_site_aniso_U_11
_atom_site_aniso_U_22
_atom_site_aniso_U_33
_atom_site_aniso_U_23
_atom_site_aniso_U_13
_atom_site_aniso_U_12
N1 0.0353(7) 0.0397(7) 0.0258(6) 0.0057(5) -0.0123(5) -0.0182(6)
N2 0.0395(7) 0.0381(7) 0.0288(6) 0.0055(5) -0.0104(6) -0.0200(6)
N3 0.0541(9) 0.0516(8) 0.0304(7) 0.0044(6) -0.0085(6) -0.0313(7)
C1 0.0303(8) 0.0321(7) 0.0277(7) 0.0030(6) -0.0095(6) -0.0105(6)
C2 0.0319(8) 0.0459(9) 0.0340(8) 0.0009(7) -0.0123(7) -0.0152(7)
C3 0.0291(8) 0.0487(9) 0.0413(9) 0.0009(7) -0.0071(7) -0.0175(7)
C4 0.0331(8) 0.0436(9) 0.0302(8) -0.0001(6) -0.0007(7) -0.0162(7)
C5 0.0323(8) 0.0369(8) 0.0252(7) -0.0015(6) -0.0047(6) -0.0124(7)
C6 0.0288(8) 0.0297(7) 0.0259(7) 0.0005(6) -0.0071(6) -0.0084(6)
C7 0.0287(8) 0.0264(7) 0.0237(7) 0.0015(5) -0.0077(6) -0.0081(6)
C8 0.0317(8) 0.0294(7) 0.0255(7) 0.0025(6) -0.0102(6) -0.0100(6)
C9 0.0389(9) 0.0346(8) 0.0233(7) 0.0058(6) -0.0110(7) -0.0144(7)
C10 0.0348(8) 0.0304(7) 0.0266(7) 0.0054(6) -0.0081(6) -0.0137(6)
C11 0.0311(8) 0.0254(7) 0.0258(7) 0.0019(5) -0.0091(6) -0.0085(6)
C12 0.0328(8) 0.0287(7) 0.0223(7) 0.0015(5) -0.0077(6) -0.0096(6)
C13 0.0369(8) 0.0271(7) 0.0222(6) 0.0063(5) -0.0096(6) -0.0148(6)
C14 0.0396(9) 0.0329(8) 0.0300(7) 0.0020(6) -0.0090(7) -0.0124(7)
C15 0.0542(11) 0.0355(8) 0.0280(7) -0.0022(6) -0.0109(7) -0.0179(8)
C16 0.0567(11) 0.0393(8) 0.0290(7) 0.0046(6) -0.0167(8) -0.0282(8)
C17 0.0421(9) 0.0359(8) 0.0291(7) 0.0072(6) -0.0117(7) -0.0220(7)
C18 0.0384(8) 0.0275(7) 0.0230(7) 0.0063(5) -0.0097(6) -0.0170(6)
C19 0.0295(8) 0.0316(7) 0.0237(7) 0.0037(6) -0.0094(6) -0.0140(6)
C20 0.0368(8) 0.0330(8) 0.0294(7) 0.0063(6) -0.0102(7) -0.0160(7)
C21 0.0346(8) 0.0430(9) 0.0251(7) 0.0056(6) -0.0061(6) -0.0159(7)
C22 0.0343(8) 0.0369(8) 0.0269(7) -0.0001(6) -0.0069(6) -0.0109(7)
C23 0.0342(8) 0.0312(7) 0.0284(7) 0.0024(6) -0.0101(6) -0.0130(6)
C24 0.0279(7) 0.0304(7) 0.0232(7) 0.0038(5) -0.0101(6) -0.0115(6)
C25 0.0287(7) 0.0251(7) 0.0257(7) 0.0031(5) -0.0083(6) -0.0089(6)
C26 0.0356(8) 0.0334(7) 0.0277(7) 0.0052(6) -0.0119(6) -0.0188(7)
C27 0.0405(9) 0.0409(8) 0.0245(7) 0.0050(6) -0.0120(7) -0.0226(7)
C28 0.0348(8) 0.0378(8) 0.0239(7) 0.0073(6) -0.0084(6) -0.0192(7)
C29 0.0442(9) 0.0408(8) 0.0315(8) 0.0057(6) -0.0145(7) -0.0263(7)
C30 0.0428(9) 0.0388(8) 0.0242(7) 0.0041(6) -0.0130(7) -0.0218(7)
C31 0.0394(9) 0.0458(8) 0.0238(7) -0.0008(6) -0.0059(7) -0.0233(6)
C32 0.0406(9) 0.0457(8) 0.0272(7) -0.0075(7) -0.0092(7) -0.0161(6)
C33 0.0540(12) 0.0610(11) 0.0457(10) -0.0127(8) -0.0070(9) -0.0306(10)
C34 0.0386(10) 0.0758(14) 0.0572(12) -0.0242(10) -0.0077(9) -0.0157(10)
C35 0.0534(12) 0.0577(12) 0.0496(10) -0.0202(9) -0.0236(9) 0.0000(10)
C36 0.0576(12) 0.0483(10) 0.0348(9) -0.0031(7) -0.0168(8) -0.0100(9)
C37 0.0452(10) 0.0496(10) 0.0261(7) -0.0029(7) -0.0071(7) -0.0165(8)
C38 0.0475(10) 0.0350(8) 0.0302(7) 0.0058(6) -0.0187(7) -0.0208(8)
C39 0.0480(10) 0.0489(9) 0.0346(8) 0.0073(7) -0.0143(8) -0.0256(8)
C40 0.0494(10) 0.0425(9) 0.0425(9) 0.0033(7) -0.0200(8) -0.0141(8)
C41 0.0774(14) 0.0385(9) 0.0457(9) 0.0152(7) -0.0323(10) -0.0307(10)
C42 0.0650(12) 0.0476(9) 0.0341(8) 0.0089(7) -0.0148(8) -0.0373(9)
C43 0.0483(10) 0.0465(9) 0.0293(8) 0.0030(7) -0.0141(7) -0.0268(8)
C44 0.0286(8) 0.0414(8) 0.0235(7) 0.0019(6) -0.0093(6) -0.0115(7)
C45 0.0420(9) 0.0415(8) 0.0339(8) 0.0031(7) -0.0130(7) -0.0181(7)
C46 0.0466(10) 0.0555(10) 0.0317(8) -0.0056(7) -0.0095(8) -0.0237(8)
C47 0.0391(9) 0.0663(11) 0.0248(7) 0.0014(7) -0.0122(7) -0.0174(8)
C48 0.0491(10) 0.0473(9) 0.0321(8) 0.0053(7) -0.0171(8) -0.0045(8)
C49 0.0469(10) 0.0381(8) 0.0306(8) -0.0010(7) -0.0142(7) -0.0056(8)

loop_
_atom_type_symbol
_atom_type_description
_atom_type_scat_dispersion_real
_atom_type_scat_dispersion_imag
_atom_type_scat_source
C C 0.0033 0.0016 'International Tables Vol C Tables 4.2.6.8 and 6.1.1.4'
H H 0.0000 0.0000 'International Tables Vol C Tables 4.2.6.8 and 6.1.1.4'
N N 0.0061 0.0033 'International Tables Vol C Tables 4.2.6.8 and 6.1.1.4'

loop_
_geom_angle_atom_site_label_1
_geom_angle_atom_site_label_2
_geom_angle_atom_site_label_3
_geom_angle
_geom_angle_site_symmetry_1
_geom_angle_site_symmetry_3
C1 N1 C8 108.48(10) . .
C1 N1 C44 126.32(12) . .
C8 N1 C44 124.88(12) . .
C31 N2 C38 105.73(12) . .
C31 N2 C28 131.44(12) . .
C38 N2 C28 122.23(12) . .
C31 N3 C43 104.70(13) . .
C2 C1 N1 129.31(12) . .
C2 C1 C6 121.78(13) . .
N1 C1 C6 108.90(12) . .
C3 C2 C1 117.55(13) . .
C2 C3 C4 121.82(15) . .
C5 C4 C3 120.32(14) . .
C4 C5 C6 119.33(13) . .
C5 C6 C1 119.20(13) . .
C5 C6 C7 133.93(13) . .
C1 C6 C7 106.86(12) . .
C12 C7 C8 119.01(13) . .
C12 C7 C6 134.06(12) . .
C8 C7 C6 106.93(12) . .
C9 C8 N1 129.29(12) . .
C9 C8 C7 121.84(13) . .
N1 C8 C7 108.82(12) . .
C10 C9 C8 117.78(12) . .
C9 C10 C11 122.08(14) . .
C12 C11 C10 119.07(13) . .
C12 C11 C13 121.10(12) . .
C10 C11 C13 119.81(13) . .
C11 C12 C7 120.15(12) . .
C14 C13 C18 118.42(13) . .
C14 C13 C11 119.52(13) . .
C18 C13 C11 121.99(12) . .
C15 C14 C13 121.14(15) . .
C16 C15 C14 120.32(13) . .
C15 C16 C17 119.44(14) . .
C16 C17 C18 121.06(15) . .
C17 C18 C13 119.59(12) . .
C17 C18 C19 119.44(13) . .
C13 C18 C19 120.97(12) . .
C20 C19 C24 119.34(12) . .
C20 C19 C18 118.31(12) . .
C24 C19 C18 122.32(12) . .
C21 C20 C19 121.33(13) . .
C22 C21 C20 119.46(13) . .
C21 C22 C23 120.11(13) . .
C22 C23 C24 121.35(13) . .
C23 C24 C19 118.38(12) . .
C23 C24 C25 118.15(12) . .
C19 C24 C25 123.44(11) . .
C30 C25 C26 117.77(12) . .
C30 C25 C24 120.54(11) . .
C26 C25 C24 121.61(12) . .
C27 C26 C25 120.73(13) . .
C28 C27 C26 119.97(12) . .
C27 C28 C29 120.67(13) . .
C27 C28 N2 119.58(11) . .
C29 C28 N2 119.57(13) . .
C30 C29 C28 119.10(13) . .
C29 C30 C25 121.75(12) . .
N3 C31 N2 113.58(13) . .
N3 C31 C32 122.04(14) . .
N2 C31 C32 124.38(13) . .
C37 C32 C33 118.75(15) . .
C37 C32 C31 124.11(15) . .
C33 C32 C31 117.10(15) . .
C32 C33 C34 120.28(18) . .
C35 C34 C33 120.00(18) . .
C34 C35 C36 120.19(17) . .
C37 C36 C35 120.24(18) . .
C36 C37 C32 120.51(17) . .
C39 C38 C43 123.42(14) . .
C39 C38 N2 130.54(14) . .
C43 C38 N2 106.02(13) . .
C40 C39 C38 116.19(15) . .
C39 C40 C41 121.05(16) . .
C42 C41 C40 121.96(15) . .
C41 C42 C43 117.12(15) . .
C42 C43 C38 120.23(15) . .
C42 C43 N3 129.78(15) . .
C38 C43 N3 109.97(13) . .
C49 C44 C45 120.33(13) . .
C49 C44 N1 119.94(12) . .
C45 C44 N1 119.74(12) . .
C46 C45 C44 119.52(14) . .
C47 C46 C45 120.18(14) . .
C48 C47 C46 120.20(13) . .
C47 C48 C49 120.13(15) . .
C44 C49 C48 119.64(14) . .

loop_
_geom_bond_atom_site_label_1
_geom_bond_atom_site_label_2
_geom_bond_distance
_geom_bond_site_symmetry_2
N1 C1 1.3929(18) .
N1 C8 1.3975(18) .
N1 C44 1.4282(16) .
N2 C31 1.3776(18) .
N2 C38 1.3952(18) .
N2 C28 1.4391(18) .
N3 C31 1.3145(19) .
N3 C43 1.402(2) .
C1 C2 1.387(2) .
C1 C6 1.4143(19) .
C2 C3 1.383(2) .
C3 C4 1.401(2) .
C4 C5 1.380(2) .
C5 C6 1.3975(19) .
C6 C7 1.443(2) .
C7 C12 1.3969(19) .
C7 C8 1.4121(17) .
C8 C9 1.387(2) .
C9 C10 1.382(2) .
C10 C11 1.4129(18) .
C11 C12 1.388(2) .
C11 C13 1.4893(19) .
C13 C14 1.3978(18) .
C13 C18 1.406(2) .
C14 C15 1.383(2) .
C15 C16 1.381(2) .
C16 C17 1.3845(19) .
C17 C18 1.3944(19) .
C18 C19 1.5000(18) .
C19 C20 1.3918(19) .
C19 C24 1.4050(18) .
C20 C21 1.3882(19) .
C21 C22 1.379(2) .
C22 C23 1.381(2) .
C23 C24 1.4034(18) .
C24 C25 1.4915(19) .
C25 C30 1.3919(19) .
C25 C26 1.3988(17) .
C26 C27 1.3827(19) .
C27 C28 1.376(2) .
C28 C29 1.3810(18) .
C29 C30 1.381(2) .
C31 C32 1.486(2) .
C32 C37 1.385(2) .
C32 C33 1.394(2) .
C33 C34 1.394(3) .
C34 C35 1.365(3) .
C35 C36 1.381(3) .
C36 C37 1.381(2) .
C38 C39 1.386(2) .
C38 C43 1.389(2) .
C39 C40 1.378(2) .
C40 C41 1.405(2) .
C41 C42 1.385(2) .
C42 C43 1.385(2) .
C44 C49 1.380(2) .
C44 C45 1.3882(19) .
C45 C46 1.384(2) .
C46 C47 1.379(2) .
C47 C48 1.377(2) .
C48 C49 1.3872(19) .
